data_7249976
loop_
_publ_author_name
'Medvedev, Alexander G.'
'Mel'nik, Elena A.'
'Mikhaylov, Alexey A.'
'Mayorov, Nikita S.'
'Tripol'skaya, Tatiana A.'
'Lev, Ovadia'
'Prikhodchenko, Petr V.'
'Churakov, Andrei V.'

_publ_section_title
;
 Hydrogen bonding of H2O2 molecules in crystal structures of alkali metal
 and tetraethylammonium nitrate peroxosolvates
;
_journal_issue 13
_journal_name_full CrystEngComm
_journal_page_first 1896
_journal_page_last 1903
_journal_paper_doi 10.1039/D4CE01109K
_journal_volume 27
_journal_year 2025
_chemical_formula_moiety 'N O3, 0.5(H2 O2), K'
_chemical_formula_sum 'H K N O4'
_chemical_formula_weight 118.12
_space_group_crystal_system monoclinic
_space_group_IT_number 14
_space_group_name_Hall '-P 2ybc'
_space_group_name_H-M_alt 'P 1 21/c 1'
_atom_sites_solution_hydrogens difmap
_atom_sites_solution_primary difmap
_atom_sites_solution_secondary difmap
_audit_creation_method SHELXL-2016/6
_audit_update_record
;
2024-06-06 deposited with the CCDC.	2025-02-17 downloaded from the CCDC.
;
_cell_angle_alpha 90
_cell_angle_beta 115.264(4)
_cell_angle_gamma 90
_cell_formula_units_Z 4
_cell_length_a 6.9591(9)
_cell_length_b 6.8466(8)
_cell_length_c 8.0046(10)
_cell_measurement_reflns_used 3341
_cell_measurement_temperature 100(2)
_cell_measurement_theta_max 30.528
_cell_measurement_theta_min 3.237
_cell_volume 344.91(7)
_computing_cell_refinement 'SAINT (Bruker, 2018)'
_computing_data_collection '<i>APEX3</i> (Bruker, 2018)'
_computing_data_reduction 'SAINT (Bruker, 2018)'
_computing_structure_refinement 'SHELXL-2016/6 (Sheldrick, 2016)'
_computing_structure_solution 'SHELXT (Sheldrick, 2016)'
_diffrn_ambient_temperature 100(2)
_diffrn_measured_fraction_theta_full 0.979
_diffrn_measured_fraction_theta_max 0.986
_diffrn_measurement_device_type 'Bruker SMART APEX II'
_diffrn_measurement_method \w
_diffrn_radiation_type MoK\a
_diffrn_radiation_wavelength 0.71073
_diffrn_reflns_av_R_equivalents 0.0161
_diffrn_reflns_av_unetI/netI 0.0139
_diffrn_reflns_Laue_measured_fraction_full 0.979
_diffrn_reflns_Laue_measured_fraction_max 0.986
_diffrn_reflns_limit_h_max 9
_diffrn_reflns_limit_h_min -9
_diffrn_reflns_limit_k_max 9
_diffrn_reflns_limit_k_min -8
_diffrn_reflns_limit_l_max 11
_diffrn_reflns_limit_l_min -11
_diffrn_reflns_number 4042
_diffrn_reflns_point_group_measured_fraction_full 0.979
_diffrn_reflns_point_group_measured_fraction_max 0.986
_diffrn_reflns_theta_full 25.242
_diffrn_reflns_theta_max 29.998
_diffrn_reflns_theta_min 3.237
_exptl_absorpt_coefficient_mu 1.392
_exptl_absorpt_correction_type multi-scan
_exptl_absorpt_process_details 'SADABS (Bruker, 2016)'
_exptl_crystal_colour colourless
_exptl_crystal_density_diffrn 2.275
_exptl_crystal_description prism
_exptl_crystal_F_000 236
_exptl_crystal_size_max 0.400
_exptl_crystal_size_mid 0.300
_exptl_crystal_size_min 0.200
_exptl_transmission_factor_max 0.7461
_exptl_transmission_factor_min 0.6662
_refine_diff_density_max 0.249
_refine_diff_density_min -0.255
_refine_diff_density_rms 0.043
_refine_ls_extinction_coef 0.059(8)
_refine_ls_extinction_expression Fc^*^=kFc[1+0.001xFc^2^\l^3^/sin(2\q)]^-1/4^
_refine_ls_extinction_method 'SHELXL-2016/6 (Sheldrick 2016)'
_refine_ls_goodness_of_fit_ref 1.133
_refine_ls_hydrogen_treatment refall
_refine_ls_matrix_type full
_refine_ls_number_parameters 60
_refine_ls_number_reflns 991
_refine_ls_number_restraints 0
_refine_ls_restrained_S_all 1.133
_refine_ls_R_factor_all 0.0156
_refine_ls_R_factor_gt 0.0149
_refine_ls_shift/su_max 0.001
_refine_ls_shift/su_mean 0.000
_refine_ls_structure_factor_coef Fsqd
_refine_ls_weighting_details 'w=1/[\s^2^(Fo^2^)+(0.0149P)^2^+0.0856P] where P=(Fo^2^+2Fc^2^)/3'
_refine_ls_weighting_scheme calc
_refine_ls_wR_factor_gt 0.0366
_refine_ls_wR_factor_ref 0.0369
_reflns_Friedel_coverage 0.000
_reflns_number_gt 964
_reflns_number_total 991
_reflns_threshold_expression 'I > 2\s(I)'
_cod_data_source_file d4ce01109k2.cif
_cod_data_source_block a
_cod_depositor_comments 'Adding full bibliography for 7249976--7249979.cif.'
_cod_original_sg_symbol_H-M 'P 21/c'
_cod_database_code 7249976
_shelx_shelxl_version_number 2016/6
_shelx_space_group_comment
;
The symmetry employed for this shelxl refinement is uniquely defined
by the following loop, which should always be used as a source of
symmetry information in preference to the above space-group names.
They are only intended as comments.
;
_shelx_estimated_absorpt_t_min 0.606
_shelx_estimated_absorpt_t_max 0.768

loop_
_space_group_symop_operation_xyz
'x, y, z'
'-x, y+1/2, -z+1/2'
'-x, -y, -z'
'x, -y-1/2, z-1/2'

loop_
_atom_site_label
_atom_site_type_symbol
_atom_site_fract_x
_atom_site_fract_y
_atom_site_fract_z
_atom_site_U_iso_or_equiv
_atom_site_adp_type
_atom_site_occupancy
_atom_site_site_symmetry_order
_atom_site_calc_flag
_atom_site_refinement_flags_posn
_atom_site_refinement_flags_adp
_atom_site_refinement_flags_occupancy
_atom_site_disorder_assembly
_atom_site_disorder_group
K1 K 0.72689(3) 0.63306(2) 0.88524(2) 0.01006(8) Uani 1 1 d . . . . .
N1 N 0.14562(11) 0.61678(10) 0.68819(9) 0.00926(14) Uani 1 1 d . . . . .
O11 O 0.17013(10) 0.73339(9) 0.57579(8) 0.01393(13) Uani 1 1 d . . . . .
O12 O 0.29931(9) 0.51345(9) 0.79248(8) 0.01296(13) Uani 1 1 d . . . . .
O13 O -0.03031(10) 0.60508(9) 0.69154(9) 0.01591(14) Uani 1 1 d . . . . .
O1 O 0.47619(10) 0.60174(9) 0.46982(10) 0.01534(14) Uani 1 1 d . . . . .
H1 H 0.373(2) 0.6240(18) 0.500(2) 0.027(3) Uiso 1 1 d . . . . .

loop_
_atom_site_aniso_label
_atom_site_aniso_U_11
_atom_site_aniso_U_22
_atom_site_aniso_U_33
_atom_site_aniso_U_23
_atom_site_aniso_U_13
_atom_site_aniso_U_12
K1 0.00974(10) 0.00990(10) 0.01132(10) -0.00041(5) 0.00526(7) -0.00018(5)
N1 0.0104(3) 0.0087(3) 0.0089(3) -0.0023(2) 0.0043(2) -0.0007(2)
O11 0.0193(3) 0.0119(3) 0.0134(3) 0.0034(2) 0.0097(2) 0.0019(2)
O12 0.0113(3) 0.0129(3) 0.0126(3) 0.0029(2) 0.0031(2) 0.0029(2)
O13 0.0101(3) 0.0194(3) 0.0207(3) -0.0028(2) 0.0090(2) -0.0014(2)
O1 0.0158(3) 0.0097(3) 0.0248(3) 0.0057(2) 0.0127(3) 0.0033(2)

loop_
_atom_type_symbol
_atom_type_description
_atom_type_scat_dispersion_real
_atom_type_scat_dispersion_imag
_atom_type_scat_source
N N 0.0061 0.0033 'International Tables Vol C Tables 4.2.6.8 and 6.1.1.4'
H H 0.0000 0.0000 'International Tables Vol C Tables 4.2.6.8 and 6.1.1.4'
O O 0.0106 0.0060 'International Tables Vol C Tables 4.2.6.8 and 6.1.1.4'
K K 0.2009 0.2494 'International Tables Vol C Tables 4.2.6.8 and 6.1.1.4'

loop_
_geom_angle_atom_site_label_1
_geom_angle_atom_site_label_2
_geom_angle_atom_site_label_3
_geom_angle
_geom_angle_site_symmetry_1
_geom_angle_site_symmetry_3
_geom_angle_publ_flag
O13 K1 O1 141.34(2) 1_655 4_576 ?
O13 K1 O11 78.789(19) 1_655 2_646 ?
O1 K1 O11 139.58(2) 4_576 2_646 ?
O13 K1 O12 141.33(2) 1_655 3_667 ?
O1 K1 O12 73.81(2) 4_576 3_667 ?
O11 K1 O12 70.627(18) 2_646 3_667 ?
O13 K1 O12 131.01(2) 1_655 . ?
O1 K1 O12 63.97(2) 4_576 . ?
O11 K1 O12 86.437(19) 2_646 . ?
O12 K1 O12 70.88(2) 3_667 . ?
O13 K1 O13 103.99(2) 1_655 4_676 ?
O1 K1 O13 66.13(2) 4_576 4_676 ?
O11 K1 O13 118.36(2) 2_646 4_676 ?
O12 K1 O13 72.15(2) 3_667 4_676 ?
O12 K1 O13 123.913(19) . 4_676 ?
O13 K1 O12 73.384(19) 1_655 2_656 ?
O1 K1 O12 67.97(2) 4_576 2_656 ?
O11 K1 O12 151.307(18) 2_646 2_656 ?
O12 K1 O12 137.503(17) 3_667 2_656 ?
O12 K1 O12 106.587(15) . 2_656 ?
O13 K1 O12 75.90(2) 4_676 2_656 ?
O13 K1 O11 63.43(2) 1_655 4_676 ?
O1 K1 O11 107.29(2) 4_576 4_676 ?
O11 K1 O11 94.804(18) 2_646 4_676 ?
O12 K1 O11 95.634(19) 3_667 4_676 ?
O12 K1 O11 165.261(18) . 4_676 ?
O13 K1 O11 43.274(17) 4_676 4_676 ?
O12 K1 O11 79.053(18) 2_656 4_676 ?
O13 K1 O1 65.19(2) 1_655 . ?
O1 K1 O1 100.67(2) 4_576 . ?
O11 K1 O1 93.035(18) 2_646 . ?
O12 K1 O1 137.715(19) 3_667 . ?
O12 K1 O1 69.351(18) . . ?
O13 K1 O1 145.010(18) 4_676 . ?
O12 K1 O1 69.126(17) 2_656 . ?
O11 K1 O1 125.137(18) 4_676 . ?
O13 K1 O1 65.63(2) 1_655 3_666 ?
O1 K1 O1 118.767(14) 4_576 3_666 ?
O11 K1 O1 65.396(18) 2_646 3_666 ?
O12 K1 O1 118.51(2) 3_667 3_666 ?
O12 K1 O1 65.723(18) . 3_666 ?
O13 K1 O1 168.741(19) 4_676 3_666 ?
O12 K1 O1 96.214(19) 2_656 3_666 ?
O11 K1 O1 127.983(18) 4_676 3_666 ?
O1 K1 O1 27.94(2) . 3_666 ?
O13 K1 N1 83.67(2) 1_655 4_676 ?
O1 K1 N1 86.14(2) 4_576 4_676 ?
O11 K1 N1 108.345(19) 2_646 4_676 ?
O12 K1 N1 84.070(19) 3_667 4_676 ?
O12 K1 N1 144.997(18) . 4_676 ?
O13 K1 N1 21.335(17) 4_676 4_676 ?
O12 K1 N1 75.682(18) 2_656 4_676 ?
O11 K1 N1 21.969(16) 4_676 4_676 ?
O1 K1 N1 138.062(18) . 4_676 ?
O1 K1 N1 149.244(18) 3_666 4_676 ?
O13 K1 K1 61.432(17) 1_655 3_767 ?
O1 K1 K1 140.710(17) 4_576 3_767 ?
O11 K1 K1 48.819(14) 2_646 3_767 ?
O12 K1 K1 80.489(14) 3_667 3_767 ?
O12 K1 K1 133.281(16) . 3_767 ?
O13 K1 K1 78.049(15) 4_676 3_767 ?
O12 K1 K1 119.317(15) 2_656 3_767 ?
O11 K1 K1 45.985(14) 4_676 3_767 ?
O1 K1 K1 118.223(14) . 3_767 ?
O1 K1 K1 99.460(15) 3_666 3_767 ?
N1 K1 K1 61.751(14) 4_676 3_767 ?
O13 K1 H1 81.6(3) 1_655 . ?
O1 K1 H1 86.5(3) 4_576 . ?
O11 K1 H1 98.7(2) 2_646 . ?
O12 K1 H1 125.3(3) 3_667 . ?
O12 K1 H1 54.7(3) . . ?
O13 K1 H1 142.9(2) 4_676 . ?
O12 K1 H1 70.6(2) 2_656 . ?
O11 K1 H1 139.0(3) 4_676 . ?
O1 K1 H1 16.5(3) . . ?
O1 K1 H1 35.1(3) 3_666 . ?
N1 K1 H1 145.9(3) 4_676 . ?
K1 K1 H1 132.8(3) 3_767 . ?
O13 N1 O12 121.21(7) . . ?
O13 N1 O11 119.33(7) . . ?
O12 N1 O11 119.46(7) . . ?
O13 N1 K1 59.17(4) . 4_475 ?
O12 N1 K1 175.71(5) . 4_475 ?
O11 N1 K1 60.29(4) . 4_475 ?
N1 O11 K1 129.73(5) . 2_656 ?
N1 O11 K1 97.74(5) . 4_475 ?
K1 O11 K1 85.196(18) 2_656 4_475 ?
N1 O12 K1 115.79(5) . 3_667 ?
N1 O12 K1 120.48(5) . . ?
K1 O12 K1 109.12(2) 3_667 . ?
N1 O12 K1 108.56(4) . 2_646 ?
K1 O12 K1 96.420(19) 3_667 2_646 ?
K1 O12 K1 102.842(19) . 2_646 ?
N1 O13 K1 149.35(5) . 1_455 ?
N1 O13 K1 99.50(5) . 4_475 ?
K1 O13 K1 98.99(2) 1_455 4_475 ?
O1 O1 K1 128.39(6) 3_666 4_575 ?
O1 O1 K1 76.25(5) 3_666 . ?
K1 O1 K1 95.35(2) 4_575 . ?
O1 O1 K1 75.81(5) 3_666 3_666 ?
K1 O1 K1 101.91(2) 4_575 3_666 ?
K1 O1 K1 152.06(2) . 3_666 ?
O1 O1 H1 99.9(9) 3_666 . ?
K1 O1 H1 129.3(9) 4_575 . ?
K1 O1 H1 80.7(9) . . ?
K1 O1 H1 104.2(9) 3_666 . ?

loop_
_geom_bond_atom_site_label_1
_geom_bond_atom_site_label_2
_geom_bond_distance
_geom_bond_site_symmetry_2
_geom_bond_publ_flag
K1 O13 2.7444(7) 1_655 ?
K1 O1 2.7941(7) 4_576 ?
K1 O11 2.8121(7) 2_646 ?
K1 O12 2.8454(7) 3_667 ?
K1 O12 2.8618(7) . ?
K1 O13 2.9231(7) 4_676 ?
K1 O12 2.9357(7) 2_656 ?
K1 O11 2.9430(7) 4_676 ?
K1 O1 3.0323(8) . ?
K1 O1 3.0382(8) 3_666 ?
K1 N1 3.3576(8) 4_676 ?
K1 K1 3.8966(5) 3_767 ?
K1 H1 3.016(14) . ?
N1 O13 1.2385(9) . ?
N1 O12 1.2567(9) . ?
N1 O11 1.2676(9) . ?
O1 O1 1.4655(12) 3_666 ?
O1 H1 0.868(15) . ?

loop_
_geom_hbond_atom_site_label_D
_geom_hbond_atom_site_label_H
_geom_hbond_atom_site_label_A
_geom_hbond_distance_DH
_geom_hbond_distance_HA
_geom_hbond_distance_DA
_geom_hbond_angle_DHA
_geom_hbond_site_symmetry_A
O1 H1 O11 0.868(15) 1.907(15) 2.7587(9) 166.6(12) .
